data_6000593
loop_
_publ_author_name
'Ruchaud, N.'
'Grannec, J.'
'Tressaud, A.'
'Massa, W.'
'Hagenmuller, P.'

_publ_section_title
;
 Structural investigation of new ternary Palladium(II) and sodium
 fluorides
;
_journal_coden_ASTM CMCAEK
_journal_name_full
;
 Comptes Rendus de l'Academie des Sciences, Serie IIb: Mecanique,
 Physique, Chimie, Astronomie
;
_journal_page_first 1519
_journal_page_last 1525
_journal_volume 313
_journal_year 1991
_chemical_formula_sum 'F3 Na Pd'
_space_group_name_H-M_alt 'C 1 2/m 1'
_cell_angle_alpha 90.000
_cell_angle_beta 108.410
_cell_angle_gamma 90.000
_cell_length_a 13.1740
_cell_length_b 6.7720
_cell_length_c 6.6770
_cell_volume 565.20
_cod_database_code 6000593

loop_
_atom_site_label
_atom_site_fract_x
_atom_site_fract_y
_atom_site_fract_z
? ? ? ?
